data_2206397
loop_
_publ_author_name
'Jun Wan'
'Chun-Li Li'
'Xue-Mei Li'
'Shu-Sheng Zhang'

_publ_section_title
;
 Acetonyl morpholine-4-carbodithioate
;
_journal_coeditor_code CV6541
_journal_issue 8
_journal_name_full 'Acta Crystallographica Section E'
_journal_page_first o2426
_journal_page_last o2427
_journal_paper_doi 10.1107/S1600536805020891
_journal_volume 61
_journal_year 2005
_chemical_formula_iupac 'C8 H13 N O2 S2'
_chemical_formula_moiety 'C8 H13 N O2 S2'
_chemical_formula_sum 'C8 H13 N O2 S2'
_chemical_formula_weight 219.31
_chemical_name_systematic
;
Acetonyl morpholine-4-carbodithioate
;
_space_group_IT_number 14
_symmetry_cell_setting monoclinic
_symmetry_space_group_name_Hall '-P 2ybc'
_symmetry_space_group_name_H-M 'P 1 21/c 1'
_atom_sites_solution_hydrogens geom
_atom_sites_solution_primary direct
_atom_sites_solution_secondary difmap
_audit_creation_method SHELXL-97
_cell_angle_alpha 90.00
_cell_angle_beta 123.848(8)
_cell_angle_gamma 90.00
_cell_formula_units_Z 4
_cell_length_a 15.043(2)
_cell_length_b 4.9119(7)
_cell_length_c 17.1097(17)
_cell_measurement_reflns_used 2917
_cell_measurement_temperature 293(2)
_cell_measurement_theta_max 26.0
_cell_measurement_theta_min 2.9
_cell_volume 1050.0(2)
_computing_cell_refinement 'SAINT (Siemens, 1996)'
_computing_data_collection 'SMART (Siemens, 1996)'
_computing_data_reduction SAINT
_computing_molecular_graphics SHELXTL
_computing_publication_material 'SHELXTL, PARST (Nardelli, 1995) and PLATON (Spek, 2003)'
_computing_structure_refinement SHELXTL
_computing_structure_solution 'SHELXTL (Sheldrick, 1997)'
_diffrn_ambient_temperature 293(2)
_diffrn_detector_area_resol_mean 8.33
_diffrn_measured_fraction_theta_full 0.994
_diffrn_measured_fraction_theta_max 0.994
_diffrn_measurement_device_type 'Siemens SMART 1000 CCD area-detector'
_diffrn_measurement_method \w
_diffrn_radiation_monochromator graphite
_diffrn_radiation_source 'fine-focus sealed tube'
_diffrn_radiation_type MoK\a
_diffrn_radiation_wavelength 0.71073
_diffrn_reflns_av_R_equivalents 0.0132
_diffrn_reflns_av_sigmaI/netI 0.0141
_diffrn_reflns_limit_h_max 17
_diffrn_reflns_limit_h_min -18
_diffrn_reflns_limit_k_max 6
_diffrn_reflns_limit_k_min -5
_diffrn_reflns_limit_l_max 21
_diffrn_reflns_limit_l_min -11
_diffrn_reflns_number 5540
_diffrn_reflns_theta_full 26.05
_diffrn_reflns_theta_max 26.05
_diffrn_reflns_theta_min 1.63
_diffrn_standards_decay_% 0
_diffrn_standards_interval_count 0
_diffrn_standards_number 0
_exptl_absorpt_coefficient_mu 0.476
_exptl_absorpt_correction_T_max 0.9675
_exptl_absorpt_correction_T_min 0.7969
_exptl_absorpt_correction_type empirical
_exptl_absorpt_process_details '(SADABS; Sheldrick, 1996)'
_exptl_crystal_colour colourless
_exptl_crystal_density_diffrn 1.387
_exptl_crystal_density_method 'not measured'
_exptl_crystal_description block
_exptl_crystal_F_000 464
_exptl_crystal_size_max 0.50
_exptl_crystal_size_mid 0.22
_exptl_crystal_size_min 0.07
_refine_diff_density_max 0.203
_refine_diff_density_min -0.190
_refine_ls_extinction_method none
_refine_ls_goodness_of_fit_ref 1.065
_refine_ls_hydrogen_treatment constr
_refine_ls_matrix_type full
_refine_ls_number_parameters 118
_refine_ls_number_reflns 2048
_refine_ls_number_restraints 0
_refine_ls_restrained_S_all 1.065
_refine_ls_R_factor_all 0.0378
_refine_ls_R_factor_gt 0.0335
_refine_ls_shift/su_max 0.000
_refine_ls_shift/su_mean 0.000
_refine_ls_structure_factor_coef Fsqd
_refine_ls_weighting_details 'calc w = 1/[\s^2^(Fo^2^)+(0.0575P)^2^+0.1984P] where P = (Fo^2^+2Fc^2^)/3'
_refine_ls_weighting_scheme calc
_refine_ls_wR_factor_gt 0.0951
_refine_ls_wR_factor_ref 0.0992
_reflns_number_gt 1794
_reflns_number_total 2048
_reflns_threshold_expression I>2\s(I)
_cod_data_source_file cv6541.cif
_cod_data_source_block I
_cod_depositor_comments
;
The following automatic conversions were performed:
'_symmetry_cell_setting' value 'Monoclinic' changed to 'monoclinic'
according to '/home/saulius/struct/CIF-dictionaries/cif_core.dic'
dictionary named 'cif_core.dic' version 2.4.1 from 2010-06-29.

Automatic conversion script
Id: cif_fix_enum 1527 2010-12-29 10:47:43Z saulius 

The following automatic conversions were performed:

'_symmetry_cell_setting' value 'Monoclinic' changed to 'monoclinic'
according to /home/saulius/struct/CIF-dictionaries/cif_core.dic
dictionary named 'cif_core.dic' version 2.4.1 from 2010-06-29.

Automatic conversion script
Id: cif_fix_values 1715 2011-07-08 13:25:40Z adriana 
;
_cod_original_sg_symbol_H-M 'P 21/c'
_cod_database_code 2206397
_cod_database_fobs_code 2206397

loop_
_symmetry_equiv_pos_as_xyz
'x, y, z'
'-x, y+1/2, -z+1/2'
'-x, -y, -z'
'x, -y-1/2, z-1/2'

loop_
_atom_site_label
_atom_site_fract_x
_atom_site_fract_y
_atom_site_fract_z
_atom_site_U_iso_or_equiv
_atom_site_adp_type
_atom_site_calc_flag
_atom_site_refinement_flags
_atom_site_occupancy
_atom_site_type_symbol
S1 0.34990(3) -0.40882(10) -0.28135(3) 0.05330(17) Uani d . 1 S
S2 0.16710(4) -0.56402(10) -0.47601(3) 0.05674(17) Uani d . 1 S
O1 0.09755(14) -0.9550(4) -0.22966(12) 0.0856(5) Uani d . 1 O
N1 0.19435(11) -0.7322(3) -0.31665(9) 0.0516(4) Uani d . 1 N
C7 0.40725(14) -0.3467(4) -0.41015(13) 0.0521(4) Uani d . 1 C
O2 0.45425(12) -0.5599(3) -0.38385(11) 0.0721(4) Uani d . 1 O
C1 0.25426(15) -0.7714(5) -0.21403(12) 0.0618(5) Uani d . 1 C
H1A 0.3080 -0.6300 -0.1825 0.074 Uiso calc R 1 H
H1B 0.2905 -0.9460 -0.1974 0.074 Uiso calc R 1 H
C2 0.17967(17) -0.7611(5) -0.18258(14) 0.0679(5) Uani d . 1 C
H2A 0.2195 -0.7944 -0.1154 0.081 Uiso calc R 1 H
H2B 0.1484 -0.5807 -0.1944 0.081 Uiso calc R 1 H
C3 0.03533(17) -0.8969(5) -0.32760(16) 0.0739(6) Uani d . 1 C
H3A 0.0043 -0.7168 -0.3376 0.089 Uiso calc R 1 H
H3B -0.0229 -1.0270 -0.3596 0.089 Uiso calc R 1 H
C4 0.09967(16) -0.9088(4) -0.36932(14) 0.0608(5) Uani d . 1 C
H4A 0.1222 -1.0948 -0.3679 0.073 Uiso calc R 1 H
H4B 0.0560 -0.8505 -0.4345 0.073 Uiso calc R 1 H
C5 0.22899(12) -0.5862(3) -0.36005(11) 0.0429(4) Uani d . 1 C
C6 0.36472(14) -0.2036(4) -0.35938(13) 0.0529(4) Uani d . 1 C
H6A 0.2955 -0.1261 -0.4061 0.063 Uiso calc R 1 H
H6B 0.4124 -0.0539 -0.3237 0.063 Uiso calc R 1 H
C8 0.3897(2) -0.1986(5) -0.49329(18) 0.0850(7) Uani d . 1 C
H8A 0.4188 -0.3027 -0.5215 0.128 Uiso calc R 1 H
H8B 0.4247 -0.0247 -0.4738 0.128 Uiso calc R 1 H
H8C 0.3144 -0.1726 -0.5383 0.128 Uiso calc R 1 H

loop_
_atom_site_aniso_label
_atom_site_aniso_U_11
_atom_site_aniso_U_22
_atom_site_aniso_U_33
_atom_site_aniso_U_12
_atom_site_aniso_U_13
_atom_site_aniso_U_23
S1 0.0451(3) 0.0659(3) 0.0473(3) -0.00952(18) 0.0247(2) -0.00917(19)
S2 0.0552(3) 0.0718(3) 0.0395(3) -0.0034(2) 0.0241(2) -0.00283(19)
O1 0.0931(11) 0.1046(13) 0.0788(10) -0.0303(9) 0.0600(9) 0.0004(9)
N1 0.0474(8) 0.0688(9) 0.0431(7) -0.0112(7) 0.0280(6) -0.0096(7)
C7 0.0504(9) 0.0485(9) 0.0594(10) -0.0033(7) 0.0320(8) -0.0009(8)
O2 0.0791(10) 0.0654(9) 0.0858(10) 0.0227(7) 0.0546(9) 0.0123(7)
C1 0.0593(11) 0.0831(13) 0.0460(9) -0.0043(10) 0.0312(9) -0.0021(9)
C2 0.0812(13) 0.0818(14) 0.0574(11) -0.0074(11) 0.0491(10) -0.0008(10)
C3 0.0652(13) 0.0954(17) 0.0723(14) -0.0220(11) 0.0451(11) -0.0121(11)
C4 0.0602(11) 0.0671(12) 0.0620(11) -0.0180(9) 0.0385(9) -0.0179(9)
C5 0.0401(8) 0.0479(9) 0.0425(8) 0.0015(6) 0.0241(7) -0.0075(6)
C6 0.0522(9) 0.0451(9) 0.0635(11) -0.0039(7) 0.0337(8) -0.0045(8)
C8 0.121(2) 0.0705(14) 0.0863(16) 0.0011(14) 0.0721(16) 0.0111(12)

loop_
_atom_type_symbol
_atom_type_description
_atom_type_scat_dispersion_real
_atom_type_scat_dispersion_imag
_atom_type_scat_source
C C 0.0033 0.0016 'International Tables Vol C Tables 4.2.6.8 and 6.1.1.4'
H H 0.0000 0.0000 'International Tables Vol C Tables 4.2.6.8 and 6.1.1.4'
N N 0.0061 0.0033 'International Tables Vol C Tables 4.2.6.8 and 6.1.1.4'
O O 0.0106 0.0060 'International Tables Vol C Tables 4.2.6.8 and 6.1.1.4'
S S 0.1246 0.1234 'International Tables Vol C Tables 4.2.6.8 and 6.1.1.4'

loop_
_geom_angle_atom_site_label_1
_geom_angle_atom_site_label_2
_geom_angle_atom_site_label_3
_geom_angle
_geom_angle_publ_flag
C5 S1 C6 102.24(8) yes
C2 O1 C3 109.37(16) ?
C5 N1 C4 121.52(14) ?
C5 N1 C1 124.48(14) ?
C4 N1 C1 113.22(15) ?
O2 C7 C8 122.63(19) ?
O2 C7 C6 122.67(17) ?
C8 C7 C6 114.66(17) ?
N1 C1 C2 110.00(16) ?
N1 C1 H1A 109.7 ?
C2 C1 H1A 109.7 ?
N1 C1 H1B 109.7 ?
C2 C1 H1B 109.7 ?
H1A C1 H1B 108.2 ?
O1 C2 C1 111.60(17) ?
O1 C2 H2A 109.3 ?
C1 C2 H2A 109.3 ?
O1 C2 H2B 109.3 ?
C1 C2 H2B 109.3 ?
H2A C2 H2B 108.0 ?
O1 C3 C4 112.35(18) ?
O1 C3 H3A 109.1 ?
C4 C3 H3A 109.1 ?
O1 C3 H3B 109.1 ?
C4 C3 H3B 109.1 ?
H3A C3 H3B 107.9 ?
N1 C4 C3 110.45(16) ?
N1 C4 H4A 109.6 ?
C3 C4 H4A 109.6 ?
N1 C4 H4B 109.6 ?
C3 C4 H4B 109.6 ?
H4A C4 H4B 108.1 ?
N1 C5 S2 124.69(12) yes
N1 C5 S1 113.31(12) yes
S2 C5 S1 121.99(10) yes
C7 C6 S1 115.96(13) ?
C7 C6 H6A 108.3 ?
S1 C6 H6A 108.3 ?
C7 C6 H6B 108.3 ?
S1 C6 H6B 108.3 ?
H6A C6 H6B 107.4 ?
C7 C8 H8A 109.5 ?
C7 C8 H8B 109.5 ?
H8A C8 H8B 109.5 ?
C7 C8 H8C 109.5 ?
H8A C8 H8C 109.5 ?
H8B C8 H8C 109.5 ?

loop_
_geom_bond_atom_site_label_1
_geom_bond_atom_site_label_2
_geom_bond_distance
_geom_bond_publ_flag
S1 C5 1.7754(16) yes
S1 C6 1.7831(18) yes
S2 C5 1.6604(16) yes
O1 C2 1.405(3) yes
O1 C3 1.421(3) yes
N1 C5 1.330(2) yes
N1 C4 1.471(2) yes
N1 C1 1.473(2) yes
C7 O2 1.202(2) ?
C7 C8 1.485(3) ?
C7 C6 1.509(2) ?
C1 C2 1.491(2) ?
C1 H1A 0.9700 ?
C1 H1B 0.9700 ?
C2 H2A 0.9700 ?
C2 H2B 0.9700 ?
C3 C4 1.490(3) ?
C3 H3A 0.9700 ?
C3 H3B 0.9700 ?
C4 H4A 0.9700 ?
C4 H4B 0.9700 ?
C6 H6A 0.9700 ?
C6 H6B 0.9700 ?
C8 H8A 0.9600 ?
C8 H8B 0.9600 ?
C8 H8C 0.9600 ?

loop_
_geom_hbond_atom_site_label_D
_geom_hbond_atom_site_label_H
_geom_hbond_atom_site_label_A
_geom_hbond_distance_DH
_geom_hbond_distance_HA
_geom_hbond_distance_DA
_geom_hbond_angle_DHA
_geom_hbond_publ_flag
C1 H1A S1 0.97 2.37 2.901(3) 114 yes
C4 H4B S2 0.97 2.57 3.048(2) 111 yes
C6 H6A S2 0.97 2.69 3.057(2) 103 yes

loop_
_geom_torsion_atom_site_label_1
_geom_torsion_atom_site_label_2
_geom_torsion_atom_site_label_3
_geom_torsion_atom_site_label_4
_geom_torsion
C5 N1 C1 C2 140.45(18)
C4 N1 C1 C2 -49.6(2)
C3 O1 C2 C1 -62.4(2)
N1 C1 C2 O1 56.7(2)
C2 O1 C3 C4 61.0(3)
C5 N1 C4 C3 -141.50(19)
C1 N1 C4 C3 48.2(2)
O1 C3 C4 N1 -53.6(3)
C4 N1 C5 S2 5.0(2)
C1 N1 C5 S2 174.18(14)
C4 N1 C5 S1 -175.64(13)
C1 N1 C5 S1 -6.4(2)
C6 S1 C5 N1 -172.76(12)
C6 S1 C5 S2 6.65(12)
O2 C7 C6 S1 -18.8(2)
C8 C7 C6 S1 163.18(16)
C5 S1 C6 C7 -78.56(14)

loop_
_cod_related_entry_id
_cod_related_entry_database
_cod_related_entry_code
1 ChemSpider 21129155
